data_4110915
loop_
_publ_author_name
'Moran Feller'
'Amir Karton'
'Gregory Leitus'
'Jan M. L. Martin'
'David Milstein'

_publ_section_title
;
 Selective sp3 C-H Activation of Ketones at the \b Position by Ir(I).
 Origin of Regioselectivity and Water Effect
;
_journal_name_full 'Journal of the American Chemical Society'
_journal_page_first 12400
_journal_page_last 12401
_journal_paper_doi 10.1021/ja0641352
_journal_volume 128
_journal_year 2006
_chemical_formula_sum 'C26 H49 B F4 Ir N O3.5 P2'
_chemical_formula_weight 772.61
_chemical_name_systematic
; 
 ? 
;
_space_group_IT_number 2
_symmetry_cell_setting triclinic
_symmetry_space_group_name_Hall '-P 1'
_symmetry_space_group_name_H-M 'P -1'
_atom_sites_solution_hydrogens geom
_atom_sites_solution_primary direct
_atom_sites_solution_secondary difmap
_audit_creation_method SHELXL-97
_cell_angle_alpha 85.42(3)
_cell_angle_beta 83.28(3)
_cell_angle_gamma 78.76(3)
_cell_formula_units_Z 2
_cell_length_a 9.2720(19)
_cell_length_b 11.005(2)
_cell_length_c 17.211(3)
_cell_measurement_reflns_used 7399
_cell_measurement_temperature 120(2)
_cell_measurement_theta_max 27.48
_cell_measurement_theta_min 1.00
_cell_volume 1707.7(6)
_computing_cell_refinement HKL
_computing_data_collection 'Collect package (Bruker Nonius)'
_computing_data_reduction HKL
_computing_molecular_graphics 'Bruker SHELXTL'
_computing_publication_material 'Bruker SHELXTL'
_computing_structure_refinement 'SHELXL-97 (Sheldrick, 1997)'
_computing_structure_solution 'SHELXS-97 (Sheldrick, 1990)'
_diffrn_ambient_temperature 120(2)
_diffrn_measured_fraction_theta_full 0.981
_diffrn_measured_fraction_theta_max 0.981
_diffrn_measurement_device_type 'Nonius KappaCCD'
_diffrn_measurement_method 'phi and omega scans'
_diffrn_radiation_monochromator graphite
_diffrn_radiation_source 'fine-focus sealed tube'
_diffrn_radiation_type MoK\a
_diffrn_radiation_wavelength 0.71073
_diffrn_reflns_av_R_equivalents 0.0000
_diffrn_reflns_av_sigmaI/netI 0.0302
_diffrn_reflns_limit_h_max 12
_diffrn_reflns_limit_h_min -11
_diffrn_reflns_limit_k_max 14
_diffrn_reflns_limit_k_min -14
_diffrn_reflns_limit_l_max 22
_diffrn_reflns_limit_l_min 0
_diffrn_reflns_number 7648
_diffrn_reflns_theta_full 27.45
_diffrn_reflns_theta_max 27.45
_diffrn_reflns_theta_min 2.65
_exptl_absorpt_coefficient_mu 4.052
_exptl_absorpt_correction_T_max 0.4979
_exptl_absorpt_correction_T_min 0.2365
_exptl_absorpt_correction_type empirical
_exptl_crystal_colour colourless
_exptl_crystal_density_diffrn 1.503
_exptl_crystal_description prism
_exptl_crystal_F_000 776
_exptl_crystal_size_max 0.50
_exptl_crystal_size_mid 0.40
_exptl_crystal_size_min 0.20
_refine_diff_density_max 3.958
_refine_diff_density_min -2.637
_refine_diff_density_rms 0.235
_refine_ls_extinction_method none
_refine_ls_goodness_of_fit_ref 1.038
_refine_ls_hydrogen_treatment mixed
_refine_ls_matrix_type full
_refine_ls_number_parameters 378
_refine_ls_number_reflns 7648
_refine_ls_number_restraints 0
_refine_ls_restrained_S_all 1.038
_refine_ls_R_factor_all 0.0525
_refine_ls_R_factor_gt 0.0484
_refine_ls_shift/su_max 0.002
_refine_ls_shift/su_mean 0.000
_refine_ls_structure_factor_coef Fsqd
_refine_ls_weighting_details 'calc w=1/[\s^2^(Fo^2^)+(0.0885P)^2^+10.8412P] where P=(Fo^2^+2Fc^2^)/3'
_refine_ls_weighting_scheme calc
_refine_ls_wR_factor_gt 0.1260
_refine_ls_wR_factor_ref 0.1294
_reflns_number_gt 7041
_reflns_number_total 7648
_reflns_threshold_expression >2sigma(I)
_cod_data_source_file ja0641352si20060612_120847.cif
_cod_data_source_block m572a
_cod_original_formula_sum 'C26 H49 B F4 Ir N O3.50 P2'
_cod_database_code 4110915

loop_
_symmetry_equiv_pos_as_xyz
'x, y, z'
'-x, -y, -z'

loop_
_atom_site_label
_atom_site_type_symbol
_atom_site_fract_x
_atom_site_fract_y
_atom_site_fract_z
_atom_site_U_iso_or_equiv
_atom_site_adp_type
_atom_site_occupancy
_atom_site_symmetry_multiplicity
_atom_site_calc_flag
_atom_site_refinement_flags
Ir1 Ir 0.26396(2) 0.069091(17) 0.732503(11) 0.01238(9) Uani 1 1 d .
P1 P 0.29947(15) 0.24208(13) 0.65058(8) 0.0122(3) Uani 1 1 d .
P2 P 0.16537(15) -0.10174(12) 0.78649(8) 0.0115(3) Uani 1 1 d .
O1 O 0.5065(4) -0.0198(4) 0.7135(2) 0.0183(8) Uani 1 1 d .
O2 O 0.5264(5) 0.0472(5) 0.8579(3) 0.0265(10) Uani 1 1 d .
N1 N 0.2471(5) -0.0084(4) 0.6248(2) 0.0089(8) Uani 1 1 d .
H H 0.104(7) 0.123(6) 0.752(4) 0.010(15) Uiso 1 1 d .
C1 C 0.3469(6) 0.1675(5) 0.5570(3) 0.0151(10) Uani 1 1 d .
H1A H 0.3150 0.2285 0.5140 0.018 Uiso 1 1 calc R
H1B H 0.4556 0.1413 0.5479 0.018 Uiso 1 1 calc R
C2 C 0.2750(6) 0.0554(5) 0.5550(3) 0.0143(10) Uani 1 1 d .
C3 C 0.2404(6) 0.0196(5) 0.4856(3) 0.0175(11) Uani 1 1 d .
H3 H 0.2584 0.0668 0.4380 0.021 Uiso 1 1 calc R
C4 C 0.1792(7) -0.0858(6) 0.4857(3) 0.0200(11) Uani 1 1 d .
H4 H 0.1524 -0.1103 0.4385 0.024 Uiso 1 1 calc R
C5 C 0.1575(7) -0.1547(5) 0.5554(3) 0.0178(11) Uani 1 1 d .
H5 H 0.1167 -0.2277 0.5566 0.021 Uiso 1 1 calc R
C6 C 0.1962(6) -0.1158(5) 0.6241(3) 0.0150(10) Uani 1 1 d .
C7 C 0.1873(7) -0.1940(5) 0.6995(3) 0.0184(11) Uani 1 1 d .
H7A H 0.2783 -0.2581 0.7007 0.022 Uiso 1 1 calc R
H7B H 0.1024 -0.2370 0.7015 0.022 Uiso 1 1 calc R
C8 C 0.1234(6) 0.3584(5) 0.6370(3) 0.0154(10) Uani 1 1 d .
C9 C 0.0168(7) 0.2911(6) 0.6024(4) 0.0204(12) Uani 1 1 d .
H9A H -0.0806 0.3451 0.6022 0.031 Uiso 1 1 calc R
H9B H 0.0078 0.2146 0.6343 0.031 Uiso 1 1 calc R
H9C H 0.0555 0.2706 0.5486 0.031 Uiso 1 1 calc R
C10 C 0.0512(7) 0.4041(6) 0.7174(4) 0.0217(12) Uani 1 1 d .
H10A H 0.1137 0.4536 0.7380 0.033 Uiso 1 1 calc R
H10B H 0.0404 0.3326 0.7538 0.033 Uiso 1 1 calc R
H10C H -0.0464 0.4553 0.7114 0.033 Uiso 1 1 calc R
C11 C 0.1429(7) 0.4712(6) 0.5802(4) 0.0228(12) Uani 1 1 d .
H11A H 0.0463 0.5246 0.5750 0.034 Uiso 1 1 calc R
H11B H 0.1866 0.4423 0.5287 0.034 Uiso 1 1 calc R
H11C H 0.2082 0.5182 0.6007 0.034 Uiso 1 1 calc R
C12 C 0.4567(7) 0.3273(5) 0.6538(3) 0.0184(11) Uani 1 1 d .
C13 C 0.5111(7) 0.3795(6) 0.5725(4) 0.0236(13) Uani 1 1 d .
H13A H 0.4284 0.4343 0.5495 0.035 Uiso 1 1 calc R
H13B H 0.5511 0.3109 0.5384 0.035 Uiso 1 1 calc R
H13C H 0.5886 0.4266 0.5776 0.035 Uiso 1 1 calc R
C14 C 0.5863(6) 0.2354(6) 0.6850(4) 0.0192(11) Uani 1 1 d .
H14A H 0.6707 0.2769 0.6850 0.029 Uiso 1 1 calc R
H14B H 0.6143 0.1650 0.6513 0.029 Uiso 1 1 calc R
H14C H 0.5569 0.2054 0.7385 0.029 Uiso 1 1 calc R
C15 C 0.4141(7) 0.4324(6) 0.7111(4) 0.0234(12) Uani 1 1 d .
H15A H 0.5002 0.4702 0.7147 0.035 Uiso 1 1 calc R
H15B H 0.3809 0.3983 0.7630 0.035 Uiso 1 1 calc R
H15C H 0.3340 0.4954 0.6919 0.035 Uiso 1 1 calc R
C16 C -0.0407(6) -0.0629(5) 0.8111(3) 0.0162(11) Uani 1 1 d .
C17 C -0.1119(7) -0.1746(6) 0.8452(4) 0.0236(12) Uani 1 1 d .
H17A H -0.2198 -0.1504 0.8487 0.035 Uiso 1 1 calc R
H17B H -0.0813 -0.2004 0.8975 0.035 Uiso 1 1 calc R
H17C H -0.0796 -0.2438 0.8108 0.035 Uiso 1 1 calc R
C18 C -0.1113(7) -0.0144(6) 0.7353(4) 0.0229(12) Uani 1 1 d .
H18A H -0.0939 -0.0810 0.6989 0.034 Uiso 1 1 calc R
H18B H -0.0671 0.0552 0.7110 0.034 Uiso 1 1 calc R
H18C H -0.2179 0.0136 0.7477 0.034 Uiso 1 1 calc R
C19 C -0.0814(6) 0.0396(6) 0.8706(4) 0.0213(12) Uani 1 1 d .
H19A H -0.0493 0.1154 0.8471 0.032 Uiso 1 1 calc R
H19B H -0.0319 0.0118 0.9179 0.032 Uiso 1 1 calc R
H19C H -0.1887 0.0568 0.8843 0.032 Uiso 1 1 calc R
C20 C 0.2517(6) -0.2179(5) 0.8623(3) 0.0143(10) Uani 1 1 d .
C21 C 0.2086(7) -0.3475(6) 0.8635(4) 0.0249(13) Uani 1 1 d .
H21A H 0.2674 -0.4056 0.8991 0.037 Uiso 1 1 calc R
H21B H 0.2279 -0.3778 0.8105 0.037 Uiso 1 1 calc R
H21C H 0.1033 -0.3410 0.8816 0.037 Uiso 1 1 calc R
C22 C 0.4210(7) -0.2348(6) 0.8437(4) 0.0249(13) Uani 1 1 d .
H22A H 0.4514 -0.1544 0.8439 0.037 Uiso 1 1 calc R
H22B H 0.4501 -0.2684 0.7919 0.037 Uiso 1 1 calc R
H22C H 0.4691 -0.2925 0.8834 0.037 Uiso 1 1 calc R
C23 C 0.2112(8) -0.1671(6) 0.9438(4) 0.0248(13) Uani 1 1 d .
H23A H 0.1053 -0.1632 0.9593 0.037 Uiso 1 1 calc R
H23B H 0.2341 -0.0837 0.9427 0.037 Uiso 1 1 calc R
H23C H 0.2681 -0.2219 0.9817 0.037 Uiso 1 1 calc R
C24 C 0.2774(6) 0.1503(5) 0.8383(3) 0.0136(10) Uani 1 1 d .
H24A H 0.2663 0.2409 0.8263 0.016 Uiso 1 1 calc R
H24B H 0.1900 0.1369 0.8744 0.016 Uiso 1 1 calc R
C25 C 0.4096(7) 0.1114(6) 0.8828(3) 0.0203(12) Uani 1 1 d .
C26 C 0.3967(9) 0.1582(9) 0.9642(5) 0.044(2) Uani 1 1 d .
H26A H 0.3379 0.1095 1.0007 0.065 Uiso 1 1 calc R
H26B H 0.3484 0.2458 0.9633 0.065 Uiso 1 1 calc R
H26C H 0.4956 0.1497 0.9812 0.065 Uiso 1 1 calc R
F1 F 0.4110(5) 0.2452(4) 0.3517(2) 0.0319(9) Uani 1 1 d .
F2 F 0.2675(5) 0.4317(5) 0.3795(4) 0.0529(15) Uani 1 1 d .
F3 F 0.1583(6) 0.2705(5) 0.3688(4) 0.0548(15) Uani 1 1 d .
F4 F 0.2720(6) 0.3575(6) 0.2613(3) 0.0606(17) Uani 1 1 d .
B1 B 0.2767(8) 0.3272(6) 0.3400(4) 0.0201(13) Uani 1 1 d .
O30 O 0.0577(12) -0.3557(11) 1.0786(7) 0.041(3) Uani 0.50 1 d P
O31 O 0.3117(19) -0.3893(11) 1.1360(7) 0.054(4) Uani 0.50 1 d P
O32 O 0.4086(15) -0.5049(13) 1.0187(7) 0.053(3) Uani 0.50 1 d P

loop_
_atom_site_aniso_label
_atom_site_aniso_U_11
_atom_site_aniso_U_22
_atom_site_aniso_U_33
_atom_site_aniso_U_23
_atom_site_aniso_U_13
_atom_site_aniso_U_12
Ir1 0.01188(13) 0.01257(13) 0.01220(13) -0.00114(8) -0.00127(8) -0.00095(8)
P1 0.0112(6) 0.0117(6) 0.0139(6) -0.0014(5) -0.0016(5) -0.0023(5)
P2 0.0120(6) 0.0095(6) 0.0119(6) 0.0000(5) -0.0001(5) 0.0000(5)
O1 0.0126(19) 0.022(2) 0.019(2) 0.0005(16) -0.0012(15) -0.0012(16)
O2 0.018(2) 0.038(3) 0.023(2) -0.0031(19) -0.0077(17) -0.0015(19)
N1 0.014(2) 0.012(2) 0.0016(18) -0.0007(15) 0.0011(15) -0.0032(16)
C1 0.017(3) 0.014(3) 0.014(2) 0.001(2) -0.001(2) -0.002(2)
C2 0.012(2) 0.013(2) 0.016(3) 0.000(2) -0.0004(19) 0.000(2)
C3 0.021(3) 0.018(3) 0.012(2) 0.001(2) 0.000(2) -0.001(2)
C4 0.022(3) 0.021(3) 0.017(3) -0.004(2) -0.003(2) -0.002(2)
C5 0.022(3) 0.018(3) 0.015(3) -0.004(2) -0.002(2) -0.004(2)
C6 0.014(3) 0.011(2) 0.019(3) -0.005(2) 0.000(2) -0.002(2)
C7 0.024(3) 0.014(3) 0.018(3) -0.003(2) 0.001(2) -0.007(2)
C8 0.012(2) 0.014(3) 0.018(3) -0.001(2) -0.002(2) 0.002(2)
C9 0.018(3) 0.020(3) 0.023(3) 0.005(2) -0.007(2) -0.002(2)
C10 0.020(3) 0.017(3) 0.025(3) -0.003(2) -0.001(2) 0.004(2)
C11 0.026(3) 0.017(3) 0.025(3) 0.007(2) -0.008(2) -0.004(2)
C12 0.020(3) 0.017(3) 0.021(3) -0.002(2) -0.002(2) -0.009(2)
C13 0.026(3) 0.024(3) 0.023(3) 0.005(2) -0.001(2) -0.011(3)
C14 0.015(3) 0.019(3) 0.024(3) 0.002(2) -0.003(2) -0.004(2)
C15 0.025(3) 0.020(3) 0.028(3) -0.005(2) -0.004(2) -0.008(2)
C16 0.010(2) 0.016(3) 0.021(3) -0.003(2) 0.001(2) 0.000(2)
C17 0.022(3) 0.021(3) 0.028(3) 0.002(2) 0.001(2) -0.008(2)
C18 0.017(3) 0.025(3) 0.028(3) 0.005(2) -0.007(2) -0.006(2)
C19 0.013(3) 0.019(3) 0.028(3) -0.005(2) 0.004(2) 0.004(2)
C20 0.011(2) 0.018(3) 0.011(2) 0.004(2) -0.0027(18) 0.001(2)
C21 0.026(3) 0.013(3) 0.032(3) 0.000(2) -0.001(3) 0.004(2)
C22 0.020(3) 0.027(3) 0.023(3) 0.006(2) -0.002(2) 0.004(2)
C23 0.034(4) 0.021(3) 0.018(3) 0.003(2) -0.001(2) -0.005(3)
C24 0.019(3) 0.018(3) 0.004(2) -0.0041(19) 0.0012(18) -0.003(2)
C25 0.024(3) 0.021(3) 0.018(3) 0.000(2) -0.002(2) -0.011(2)
C26 0.036(4) 0.066(6) 0.029(4) -0.019(4) -0.012(3) 0.001(4)
F1 0.032(2) 0.026(2) 0.032(2) -0.0037(16) -0.0057(17) 0.0101(17)
F2 0.033(2) 0.037(3) 0.092(4) -0.041(3) -0.007(2) 0.002(2)
F3 0.037(3) 0.031(2) 0.093(4) 0.010(3) 0.010(3) -0.013(2)
F4 0.047(3) 0.094(4) 0.023(2) 0.010(2) 0.002(2) 0.022(3)
B1 0.022(3) 0.013(3) 0.023(3) -0.002(2) 0.000(3) 0.002(2)
O30 0.032(6) 0.040(6) 0.044(6) -0.002(5) -0.001(5) 0.007(5)
O31 0.118(12) 0.026(5) 0.024(5) -0.001(4) -0.014(6) -0.027(7)
O32 0.051(7) 0.058(8) 0.039(7) 0.007(6) 0.006(6) 0.009(6)

loop_
_atom_type_symbol
_atom_type_description
_atom_type_scat_dispersion_real
_atom_type_scat_dispersion_imag
_atom_type_scat_source
C C 0.0033 0.0016 'International Tables Vol C Tables 4.2.6.8 and 6.1.1.4'
H H 0.0000 0.0000 'International Tables Vol C Tables 4.2.6.8 and 6.1.1.4'
B B 0.0013 0.0007 'International Tables Vol C Tables 4.2.6.8 and 6.1.1.4'
N N 0.0061 0.0033 'International Tables Vol C Tables 4.2.6.8 and 6.1.1.4'
O O 0.0106 0.0060 'International Tables Vol C Tables 4.2.6.8 and 6.1.1.4'
F F 0.0171 0.0103 'International Tables Vol C Tables 4.2.6.8 and 6.1.1.4'
P P 0.1023 0.0942 'International Tables Vol C Tables 4.2.6.8 and 6.1.1.4'
Ir Ir -1.4442 7.9887 'International Tables Vol C Tables 4.2.6.8 and 6.1.1.4'

loop_
_geom_angle_atom_site_label_1
_geom_angle_atom_site_label_2
_geom_angle_atom_site_label_3
_geom_angle
C24 Ir1 N1 178.53(18)
C24 Ir1 O1 96.15(19)
N1 Ir1 O1 84.88(16)
C24 Ir1 P2 98.11(16)
N1 Ir1 P2 82.73(12)
O1 Ir1 P2 99.96(12)
C24 Ir1 P1 95.76(16)
N1 Ir1 P1 83.14(12)
O1 Ir1 P1 92.30(12)
P2 Ir1 P1 160.34(5)
C24 Ir1 H 81(2)
N1 Ir1 H 98(2)
O1 Ir1 H 175(3)
P2 Ir1 H 77(3)
P1 Ir1 H 91(3)
C1 P1 C12 102.8(3)
C1 P1 C8 104.6(3)
C12 P1 C8 109.4(3)
C1 P1 Ir1 99.11(18)
C12 P1 Ir1 123.9(2)
C8 P1 Ir1 113.88(19)
C7 P2 C16 103.3(3)
C7 P2 C20 102.7(3)
C16 P2 C20 110.3(3)
C7 P2 Ir1 100.32(19)
C16 P2 Ir1 112.50(19)
C20 P2 Ir1 124.30(18)
C6 N1 C2 118.5(5)
C6 N1 Ir1 121.1(3)
C2 N1 Ir1 120.2(4)
C2 C1 P1 112.4(4)
C2 C1 H1A 109.1
P1 C1 H1A 109.1
C2 C1 H1B 109.1
P1 C1 H1B 109.1
H1A C1 H1B 107.9
N1 C2 C3 121.8(5)
N1 C2 C1 117.0(5)
C3 C2 C1 121.2(5)
C2 C3 C4 119.6(5)
C2 C3 H3 120.2
C4 C3 H3 120.2
C5 C4 C3 119.2(5)
C5 C4 H4 120.4
C3 C4 H4 120.4
C4 C5 C6 119.2(5)
C4 C5 H5 120.4
C6 C5 H5 120.4
N1 C6 C5 121.5(5)
N1 C6 C7 117.7(5)
C5 C6 C7 120.8(5)
C6 C7 P2 112.5(4)
C6 C7 H7A 109.1
P2 C7 H7A 109.1
C6 C7 H7B 109.1
P2 C7 H7B 109.1
H7A C7 H7B 107.8
C9 C8 C10 108.5(5)
C9 C8 C11 106.7(5)
C10 C8 C11 109.4(5)
C9 C8 P1 107.7(4)
C10 C8 P1 109.4(4)
C11 C8 P1 114.9(4)
C8 C9 H9A 109.5
C8 C9 H9B 109.5
H9A C9 H9B 109.5
C8 C9 H9C 109.5
H9A C9 H9C 109.5
H9B C9 H9C 109.5
C8 C10 H10A 109.5
C8 C10 H10B 109.5
H10A C10 H10B 109.5
C8 C10 H10C 109.5
H10A C10 H10C 109.5
H10B C10 H10C 109.5
C8 C11 H11A 109.5
C8 C11 H11B 109.5
H11A C11 H11B 109.5
C8 C11 H11C 109.5
H11A C11 H11C 109.5
H11B C11 H11C 109.5
C14 C12 C13 107.7(5)
C14 C12 C15 106.8(5)
C13 C12 C15 109.9(5)
C14 C12 P1 108.1(4)
C13 C12 P1 112.6(4)
C15 C12 P1 111.4(4)
C12 C13 H13A 109.5
C12 C13 H13B 109.5
H13A C13 H13B 109.5
C12 C13 H13C 109.5
H13A C13 H13C 109.5
H13B C13 H13C 109.5
C12 C14 H14A 109.5
C12 C14 H14B 109.5
H14A C14 H14B 109.5
C12 C14 H14C 109.5
H14A C14 H14C 109.5
H14B C14 H14C 109.5
C12 C15 H15A 109.5
C12 C15 H15B 109.5
H15A C15 H15B 109.5
C12 C15 H15C 109.5
H15A C15 H15C 109.5
H15B C15 H15C 109.5
C18 C16 C19 108.7(5)
C18 C16 C17 106.9(5)
C19 C16 C17 108.1(5)
C18 C16 P2 108.3(4)
C19 C16 P2 110.3(4)
C17 C16 P2 114.4(4)
C16 C17 H17A 109.5
C16 C17 H17B 109.5
H17A C17 H17B 109.5
C16 C17 H17C 109.5
H17A C17 H17C 109.5
H17B C17 H17C 109.5
C16 C18 H18A 109.5
C16 C18 H18B 109.5
H18A C18 H18B 109.5
C16 C18 H18C 109.5
H18A C18 H18C 109.5
H18B C18 H18C 109.5
C16 C19 H19A 109.5
C16 C19 H19B 109.5
H19A C19 H19B 109.5
C16 C19 H19C 109.5
H19A C19 H19C 109.5
H19B C19 H19C 109.5
C23 C20 C22 107.8(5)
C23 C20 C21 109.2(5)
C22 C20 C21 107.9(5)
C23 C20 P2 109.9(4)
C22 C20 P2 107.6(4)
C21 C20 P2 114.2(4)
C20 C21 H21A 109.5
C20 C21 H21B 109.5
H21A C21 H21B 109.5
C20 C21 H21C 109.5
H21A C21 H21C 109.5
H21B C21 H21C 109.5
C20 C22 H22A 109.5
C20 C22 H22B 109.5
H22A C22 H22B 109.5
C20 C22 H22C 109.5
H22A C22 H22C 109.5
H22B C22 H22C 109.5
C20 C23 H23A 109.5
C20 C23 H23B 109.5
H23A C23 H23B 109.5
C20 C23 H23C 109.5
H23A C23 H23C 109.5
H23B C23 H23C 109.5
C25 C24 Ir1 121.0(4)
C25 C24 H24A 107.1
Ir1 C24 H24A 107.1
C25 C24 H24B 107.1
Ir1 C24 H24B 107.1
H24A C24 H24B 106.8
O2 C25 C24 125.0(5)
O2 C25 C26 118.4(6)
C24 C25 C26 116.6(6)
C25 C26 H26A 109.5
C25 C26 H26B 109.5
H26A C26 H26B 109.5
C25 C26 H26C 109.5
H26A C26 H26C 109.5
H26B C26 H26C 109.5
F2 B1 F4 110.1(6)
F2 B1 F3 108.6(6)
F4 B1 F3 109.7(6)
F2 B1 F1 109.6(6)
F4 B1 F1 109.1(5)
F3 B1 F1 109.7(5)

loop_
_geom_bond_atom_site_label_1
_geom_bond_atom_site_label_2
_geom_bond_distance
_geom_bond_site_symmetry_2
Ir1 C24 2.117(5) .
Ir1 N1 2.136(4) .
Ir1 O1 2.268(4) .
Ir1 P2 2.3293(15) .
Ir1 P1 2.3297(15) .
Ir1 H 1.50(7) .
P1 C1 1.835(6) .
P1 C12 1.888(6) .
P1 C8 1.894(6) .
P2 C7 1.846(6) .
P2 C16 1.880(6) .
P2 C20 1.886(5) .
O2 C25 1.224(8) .
N1 C6 1.356(7) .
N1 C2 1.366(7) .
C1 C2 1.517(8) .
C1 H1A 0.9900 .
C1 H1B 0.9900 .
C2 C3 1.378(8) .
C3 C4 1.387(8) .
C3 H3 0.9500 .
C4 C5 1.383(8) .
C4 H4 0.9500 .
C5 C6 1.397(8) .
C5 H5 0.9500 .
C6 C7 1.501(8) .
C7 H7A 0.9900 .
C7 H7B 0.9900 .
C8 C9 1.540(8) .
C8 C10 1.543(8) .
C8 C11 1.543(8) .
C9 H9A 0.9800 .
C9 H9B 0.9800 .
C9 H9C 0.9800 .
C10 H10A 0.9800 .
C10 H10B 0.9800 .
C10 H10C 0.9800 .
C11 H11A 0.9800 .
C11 H11B 0.9800 .
C11 H11C 0.9800 .
C12 C14 1.531(8) .
C12 C13 1.538(8) .
C12 C15 1.543(8) .
C13 H13A 0.9800 .
C13 H13B 0.9800 .
C13 H13C 0.9800 .
C14 H14A 0.9800 .
C14 H14B 0.9800 .
C14 H14C 0.9800 .
C15 H15A 0.9800 .
C15 H15B 0.9800 .
C15 H15C 0.9800 .
C16 C18 1.538(8) .
C16 C19 1.547(8) .
C16 C17 1.550(8) .
C17 H17A 0.9800 .
C17 H17B 0.9800 .
C17 H17C 0.9800 .
C18 H18A 0.9800 .
C18 H18B 0.9800 .
C18 H18C 0.9800 .
C19 H19A 0.9800 .
C19 H19B 0.9800 .
C19 H19C 0.9800 .
C20 C23 1.531(8) .
C20 C22 1.543(8) .
C20 C21 1.552(8) .
C21 H21A 0.9800 .
C21 H21B 0.9800 .
C21 H21C 0.9800 .
C22 H22A 0.9800 .
C22 H22B 0.9800 .
C22 H22C 0.9800 .
C23 H23A 0.9800 .
C23 H23B 0.9800 .
C23 H23C 0.9800 .
C24 C25 1.495(8) .
C24 H24A 0.9900 .
C24 H24B 0.9900 .
C25 C26 1.515(9) .
C26 H26A 0.9800 .
C26 H26B 0.9800 .
C26 H26C 0.9800 .
F1 B1 1.413(8) .
F2 B1 1.366(8) .
F3 B1 1.389(8) .
F4 B1 1.373(8) .
O32 O32 1.76(3) 2_647

loop_
_geom_torsion_atom_site_label_1
_geom_torsion_atom_site_label_2
_geom_torsion_atom_site_label_3
_geom_torsion_atom_site_label_4
_geom_torsion
C24 Ir1 P1 C1 163.4(2)
N1 Ir1 P1 C1 -17.6(2)
O1 Ir1 P1 C1 66.9(2)
P2 Ir1 P1 C1 -61.9(2)
C24 Ir1 P1 C12 51.2(3)
N1 Ir1 P1 C12 -129.8(3)
O1 Ir1 P1 C12 -45.3(3)
P2 Ir1 P1 C12 -174.1(2)
C24 Ir1 P1 C8 -86.2(3)
N1 Ir1 P1 C8 92.8(2)
O1 Ir1 P1 C8 177.4(2)
P2 Ir1 P1 C8 48.5(3)
C24 Ir1 P2 C7 -168.6(3)
N1 Ir1 P2 C7 12.6(2)
O1 Ir1 P2 C7 -70.9(2)
P1 Ir1 P2 C7 56.9(3)
C24 Ir1 P2 C16 82.1(3)
N1 Ir1 P2 C16 -96.6(2)
O1 Ir1 P2 C16 179.9(2)
P1 Ir1 P2 C16 -52.3(3)
C24 Ir1 P2 C20 -55.4(3)
N1 Ir1 P2 C20 125.8(2)
O1 Ir1 P2 C20 42.3(2)
P1 Ir1 P2 C20 170.1(2)
C24 Ir1 N1 C6 -126(7)
O1 Ir1 N1 C6 99.3(4)
P2 Ir1 N1 C6 -1.5(4)
P1 Ir1 N1 C6 -167.8(4)
C24 Ir1 N1 C2 48(7)
O1 Ir1 N1 C2 -86.7(4)
P2 Ir1 N1 C2 172.6(4)
P1 Ir1 N1 C2 6.3(4)
C12 P1 C1 C2 157.1(4)
C8 P1 C1 C2 -88.6(4)
Ir1 P1 C1 C2 29.2(4)
C6 N1 C2 C3 5.9(8)
Ir1 N1 C2 C3 -168.3(4)
C6 N1 C2 C1 -173.7(5)
Ir1 N1 C2 C1 12.1(6)
P1 C1 C2 N1 -29.2(6)
P1 C1 C2 C3 151.3(5)
N1 C2 C3 C4 -1.7(9)
C1 C2 C3 C4 177.9(5)
C2 C3 C4 C5 -1.6(9)
C3 C4 C5 C6 0.7(9)
C2 N1 C6 C5 -6.9(8)
Ir1 N1 C6 C5 167.3(4)
C2 N1 C6 C7 171.3(5)
Ir1 N1 C6 C7 -14.6(7)
C4 C5 C6 N1 3.6(9)
C4 C5 C6 C7 -174.4(5)
N1 C6 C7 P2 26.2(6)
C5 C6 C7 P2 -155.6(5)
C16 P2 C7 C6 92.8(4)
C20 P2 C7 C6 -152.4(4)
Ir1 P2 C7 C6 -23.5(4)
C1 P1 C8 C9 48.3(4)
C12 P1 C8 C9 157.8(4)
Ir1 P1 C8 C9 -58.8(4)
C1 P1 C8 C10 166.1(4)
C12 P1 C8 C10 -84.4(4)
Ir1 P1 C8 C10 59.0(4)
C1 P1 C8 C11 -70.4(5)
C12 P1 C8 C11 39.1(5)
Ir1 P1 C8 C11 -177.5(4)
C1 P1 C12 C14 -83.3(4)
C8 P1 C12 C14 166.0(4)
Ir1 P1 C12 C14 27.1(5)
C1 P1 C12 C13 35.7(5)
C8 P1 C12 C13 -75.1(5)
Ir1 P1 C12 C13 146.0(4)
C1 P1 C12 C15 159.6(4)
C8 P1 C12 C15 48.9(5)
Ir1 P1 C12 C15 -90.0(4)
C7 P2 C16 C18 -47.9(5)
C20 P2 C16 C18 -157.1(4)
Ir1 P2 C16 C18 59.4(4)
C7 P2 C16 C19 -166.7(4)
C20 P2 C16 C19 84.1(4)
Ir1 P2 C16 C19 -59.4(4)
C7 P2 C16 C17 71.2(5)
C20 P2 C16 C17 -38.0(5)
Ir1 P2 C16 C17 178.5(4)
C7 P2 C20 C23 -166.5(4)
C16 P2 C20 C23 -56.9(5)
Ir1 P2 C20 C23 81.5(4)
C7 P2 C20 C22 76.4(5)
C16 P2 C20 C22 -174.0(4)
Ir1 P2 C20 C22 -35.7(5)
C7 P2 C20 C21 -43.3(5)
C16 P2 C20 C21 66.3(5)
Ir1 P2 C20 C21 -155.4(3)
N1 Ir1 C24 C25 -149(7)
O1 Ir1 C24 C25 -14.5(5)
P2 Ir1 C24 C25 86.5(4)
P1 Ir1 C24 C25 -107.5(4)
Ir1 C24 C25 O2 11.7(8)
Ir1 C24 C25 C26 -169.6(5)
